data_7042442
loop_
_publ_author_name
'Liu, Ting'
'Meng, Wenjuan'
'Ma, Qiang-Qiang'
'Zhang, Jie'
'Li, Huizhen'
'Li, Shujun'
'Zhao, Qianyi'
'Chen, Xuenian'

_publ_section_title
;
 Hydroboration of CO2 catalyzed by bis(phosphinite) pincer ligated nickel
 thiolate complexes.
;
_journal_issue 14
_journal_name_full 'Dalton transactions (Cambridge, England : 2003)'
_journal_page_first 4504
_journal_page_last 4509
_journal_paper_doi 10.1039/c7dt00490g
_journal_volume 46
_journal_year 2017
_chemical_formula_sum 'C29 H46 Ni O2 P2 S'
_chemical_formula_weight 579.37
_space_group_crystal_system monoclinic
_space_group_IT_number 14
_space_group_name_Hall '-P 2ybc'
_space_group_name_H-M_alt 'P 1 21/c 1'
_symmetry_space_group_name_Hall '-P 2ybc'
_symmetry_space_group_name_H-M 'P 1 21/c 1'
_atom_sites_solution_hydrogens geom
_audit_update_record
;
2016-12-29 deposited with the CCDC.
2017-03-10 downloaded from the CCDC.
;
_cell_angle_alpha 90
_cell_angle_beta 112.3046(17)
_cell_angle_gamma 90
_cell_formula_units_Z 4
_cell_length_a 19.7537(6)
_cell_length_b 10.5331(3)
_cell_length_c 15.3748(5)
_cell_measurement_reflns_used 6223
_cell_measurement_temperature 103.(2)
_cell_measurement_theta_max 29.0399
_cell_measurement_theta_min 2.2288
_cell_volume 2959.65(16)
_computing_cell_refinement 'SAINT V8.34A (Bruker AXS Inc., 2013)'
_computing_data_collection 'APEX2 (Bruker AXS Inc., 2014)'
_computing_data_reduction 'SAINT V8.34A (Bruker AXS Inc., 2013)'
_computing_molecular_graphics 'XP (Bruker AXS Inc., 2014)'
_computing_publication_material 'APEX2 (Bruker AXS Inc., 2014)'
_computing_structure_refinement 'SHELXL-2014/6 (Sheldrick, 2014)'
_diffrn_ambient_temperature 103.(2)
_diffrn_detector_area_resol_mean 8.3333
_diffrn_measured_fraction_theta_full 0.993
_diffrn_measured_fraction_theta_max 0.993
_diffrn_measurement_device_type 'CCD area detector'
_diffrn_measurement_method 'phi and omega scans'
_diffrn_radiation_monochromator graphite
_diffrn_radiation_type MoK\a
_diffrn_radiation_wavelength 0.71073
_diffrn_reflns_av_R_equivalents 0.0764
_diffrn_reflns_av_unetI/netI 0.0632
_diffrn_reflns_limit_h_max 31
_diffrn_reflns_limit_h_min -31
_diffrn_reflns_limit_k_max 17
_diffrn_reflns_limit_k_min -17
_diffrn_reflns_limit_l_max 24
_diffrn_reflns_limit_l_min -22
_diffrn_reflns_number 59906
_diffrn_reflns_theta_full 35.20
_diffrn_reflns_theta_max 35.20
_diffrn_reflns_theta_min 2.86
_diffrn_source 'fine-focus sealed tube'
_exptl_absorpt_coefficient_mu 0.858
_exptl_absorpt_correction_T_max 0.77
_exptl_absorpt_correction_T_min 0.68
_exptl_absorpt_correction_type multi-scan
_exptl_absorpt_process_details 'SADABS V2014/4 (Bruker AXS Inc.)'
_exptl_crystal_colour orange
_exptl_crystal_density_diffrn 1.300
_exptl_crystal_density_method 'not measured'
_exptl_crystal_description block
_exptl_crystal_F_000 1240
_exptl_crystal_size_max 0.420
_exptl_crystal_size_mid 0.400
_exptl_crystal_size_min 0.320
_refine_diff_density_max 0.549
_refine_diff_density_min -0.513
_refine_ls_extinction_method none
_refine_ls_goodness_of_fit_ref 1.019
_refine_ls_hydrogen_treatment constr
_refine_ls_matrix_type full
_refine_ls_number_parameters 328
_refine_ls_number_reflns 13126
_refine_ls_number_restraints 0
_refine_ls_restrained_S_all 1.019
_refine_ls_R_factor_all 0.0676
_refine_ls_R_factor_gt 0.0416
_refine_ls_shift/su_max 0.001
_refine_ls_shift/su_mean 0.000
_refine_ls_structure_factor_coef Fsqd
_refine_ls_weighting_details 'w=1/[\s^2^(Fo^2^)+(0.0404P)^2^+0.2524P] where P=(Fo^2^+2Fc^2^)/3'
_refine_ls_weighting_scheme calc
_refine_ls_wR_factor_gt 0.0895
_refine_ls_wR_factor_ref 0.0999
_reflns_number_gt 9587
_reflns_number_total 13126
_reflns_threshold_expression 'I > 2\s(I)'
_cod_data_source_file c7dt00490g2.cif
_cod_data_source_block I
_cod_depositor_comments 'Adding full bibliography for 7042438--7042444.cif.'
_cod_database_code 7042442

loop_
_space_group_symop_operation_xyz
'x, y, z'
'-x, y+1/2, -z+1/2'
'-x, -y, -z'
'x, -y-1/2, z-1/2'

loop_
_atom_site_type_symbol
_atom_site_label
_atom_site_fract_x
_atom_site_fract_y
_atom_site_fract_z
_atom_site_U_iso_or_equiv
_atom_site_adp_type
_atom_site_calc_flag
_atom_site_refinement_flags_adp
_atom_site_refinement_flags_posn
_atom_site_occupancy
C C1 0.16496(7) 0.63097(13) 0.44285(9) 0.0103(2) Uani d . . 1
C C2 0.17993(7) 0.75888(13) 0.46502(10) 0.0111(2) Uani d . . 1
C C3 0.13839(8) 0.83709(13) 0.49834(10) 0.0137(2) Uani d . . 1
H H3 0.1508 0.9239 0.5124 0.016 Uiso calc U R 1
C C4 0.07799(8) 0.78389(14) 0.51049(10) 0.0142(3) Uani d . . 1
H H4 0.0487 0.8354 0.5331 0.017 Uiso calc U R 1
C C5 0.05983(7) 0.65669(14) 0.49012(10) 0.0130(2) Uani d . . 1
H H5 0.0187 0.6206 0.4986 0.016 Uiso calc U R 1
C C6 0.10362(7) 0.58442(13) 0.45711(9) 0.0107(2) Uani d . . 1
C C7 0.18560(8) 0.26967(14) 0.49799(10) 0.0145(3) Uani d . . 1
C C8 0.22581(9) 0.35188(16) 0.58527(11) 0.0231(3) Uani d . . 1
H H8A 0.1909 0.4097 0.5961 0.035 Uiso calc U R 1
H H8B 0.2641 0.4014 0.575 0.035 Uiso calc U R 1
H H8C 0.248 0.2969 0.6403 0.035 Uiso calc U R 1
C C9 0.12669(9) 0.19254(15) 0.51615(12) 0.0201(3) Uani d . . 1
H H9A 0.1023 0.1362 0.4626 0.03 Uiso calc U R 1
H H9B 0.0906 0.2503 0.5242 0.03 Uiso calc U R 1
H H9C 0.1494 0.1417 0.5733 0.03 Uiso calc U R 1
C C10 0.24113(9) 0.17950(17) 0.48244(13) 0.0246(3) Uani d . . 1
H H10A 0.2663 0.1305 0.5399 0.037 Uiso calc U R 1
H H10B 0.277 0.2291 0.467 0.037 Uiso calc U R 1
H H10C 0.2155 0.1214 0.4306 0.037 Uiso calc U R 1
C C11 0.07992(7) 0.31473(14) 0.28848(10) 0.0148(3) Uani d . . 1
C C12 0.00576(8) 0.28240(17) 0.29433(12) 0.0233(3) Uani d . . 1
H H12A -0.0151 0.3591 0.3104 0.035 Uiso calc U R 1
H H12B 0.0129 0.2177 0.3428 0.035 Uiso calc U R 1
H H12C -0.0277 0.2499 0.2335 0.035 Uiso calc U R 1
C C13 0.11005(9) 0.19505(16) 0.25852(12) 0.0218(3) Uani d . . 1
H H13A 0.0773 0.1701 0.1951 0.033 Uiso calc U R 1
H H13B 0.1133 0.1259 0.3026 0.033 Uiso calc U R 1
H H13C 0.1588 0.2129 0.2588 0.033 Uiso calc U R 1
C C14 0.06697(9) 0.41976(16) 0.21475(11) 0.0215(3) Uani d . . 1
H H14A 0.1129 0.4385 0.2069 0.032 Uiso calc U R 1
H H14B 0.0494 0.4965 0.2356 0.032 Uiso calc U R 1
H H14C 0.0303 0.3914 0.1546 0.032 Uiso calc U R 1
C C15 0.37743(7) 0.73202(14) 0.49751(10) 0.0140(3) Uani d . . 1
C C16 0.38747(9) 0.62633(16) 0.57009(11) 0.0207(3) Uani d . . 1
H H16A 0.3857 0.5435 0.5402 0.031 Uiso calc U R 1
H H16B 0.3482 0.6314 0.5943 0.031 Uiso calc U R 1
H H16C 0.4349 0.6366 0.6221 0.031 Uiso calc U R 1
C C17 0.38579(9) 0.86146(16) 0.54699(12) 0.0221(3) Uani d . . 1
H H17A 0.3502 0.8679 0.5771 0.033 Uiso calc U R 1
H H17B 0.377 0.9296 0.5006 0.033 Uiso calc U R 1
H H17C 0.4354 0.8692 0.5947 0.033 Uiso calc U R 1
C C18 0.43786(8) 0.72076(16) 0.45813(12) 0.0206(3) Uani d . . 1
H H18A 0.4858 0.7303 0.5094 0.031 Uiso calc U R 1
H H18B 0.4315 0.7875 0.4112 0.031 Uiso calc U R 1
H H18C 0.4349 0.6374 0.4286 0.031 Uiso calc U R 1
C C19 0.26757(8) 0.79296(15) 0.29522(10) 0.0157(3) Uani d . . 1
C C20 0.29678(9) 0.92905(16) 0.30905(12) 0.0222(3) Uani d . . 1
H H20A 0.3503 0.9276 0.3396 0.033 Uiso calc U R 1
H H20B 0.2764 0.9756 0.3487 0.033 Uiso calc U R 1
H H20C 0.2824 0.9711 0.2478 0.033 Uiso calc U R 1
C C21 0.29941(9) 0.71689(17) 0.23498(11) 0.0219(3) Uani d . . 1
H H21A 0.2825 0.7534 0.1717 0.033 Uiso calc U R 1
H H21B 0.2831 0.6284 0.2312 0.033 Uiso calc U R 1
H H21C 0.353 0.7201 0.2635 0.033 Uiso calc U R 1
C C22 0.18376(8) 0.79805(17) 0.24366(12) 0.0235(3) Uani d . . 1
H H22A 0.1716 0.8379 0.182 0.035 Uiso calc U R 1
H H22B 0.1625 0.8478 0.2808 0.035 Uiso calc U R 1
H H22C 0.1639 0.7116 0.2354 0.035 Uiso calc U R 1
C C23 0.36401(8) 0.41244(17) 0.35365(12) 0.0236(3) Uani d . . 1
H H23A 0.3774 0.5025 0.3507 0.028 Uiso calc U R 1
H H23B 0.3871 0.384 0.4198 0.028 Uiso calc U R 1
C C24 0.39239(7) 0.33359(14) 0.29329(11) 0.0161(3) Uani d . . 1
C C25 0.39922(8) 0.20240(15) 0.30447(11) 0.0178(3) Uani d . . 1
H H25 0.3854 0.1617 0.3504 0.021 Uiso calc U R 1
C C26 0.42611(8) 0.13069(15) 0.24874(12) 0.0200(3) Uani d . . 1
H H26 0.4305 0.0412 0.2568 0.024 Uiso calc U R 1
C C27 0.44653(8) 0.18868(17) 0.18165(12) 0.0224(3) Uani d . . 1
H H27 0.4653 0.1395 0.144 0.027 Uiso calc U R 1
C C28 0.43938(9) 0.31918(18) 0.16986(12) 0.0250(3) Uani d . . 1
H H28 0.4529 0.3597 0.1236 0.03 Uiso calc U R 1
C C29 0.41259(8) 0.39054(16) 0.22533(12) 0.0211(3) Uani d . . 1
H H29 0.4079 0.4799 0.2168 0.025 Uiso calc U R 1
Ni Ni1 0.22108(2) 0.52999(2) 0.39263(2) 0.01008(4) Uani d . . 1
O O1 0.08629(5) 0.45748(9) 0.43609(7) 0.01285(19) Uani d . . 1
O O2 0.24001(5) 0.81089(10) 0.45268(7) 0.01381(19) Uani d . . 1
P P1 0.14550(2) 0.38520(3) 0.40009(3) 0.01043(7) Uani d . . 1
P P2 0.28206(2) 0.70991(3) 0.40754(3) 0.01052(7) Uani d . . 1
S S1 0.26501(2) 0.39887(4) 0.31484(3) 0.01794(8) Uani d . . 1

loop_
_atom_site_aniso_label
_atom_site_aniso_U_11
_atom_site_aniso_U_22
_atom_site_aniso_U_33
_atom_site_aniso_U_12
_atom_site_aniso_U_13
_atom_site_aniso_U_23
C1 0.0091(5) 0.0120(6) 0.0106(6) 0.0004(4) 0.0044(4) 0.0008(4)
C2 0.0089(5) 0.0127(6) 0.0116(6) -0.0001(4) 0.0038(4) 0.0016(5)
C3 0.0147(6) 0.0110(6) 0.0158(6) 0.0009(5) 0.0064(5) -0.0011(5)
C4 0.0142(6) 0.0138(6) 0.0166(6) 0.0033(5) 0.0082(5) -0.0007(5)
C5 0.0107(5) 0.0151(6) 0.0145(6) 0.0016(5) 0.0062(5) 0.0001(5)
C6 0.0108(5) 0.0104(6) 0.0112(6) 0.0000(4) 0.0044(5) -0.0004(4)
C7 0.0145(6) 0.0139(6) 0.0162(6) 0.0011(5) 0.0071(5) 0.0004(5)
C8 0.0267(8) 0.0235(8) 0.0136(7) -0.0029(6) 0.0013(6) 0.0017(6)
C9 0.0222(7) 0.0144(7) 0.0268(8) 0.0010(6) 0.0127(6) 0.0037(6)
C10 0.0206(7) 0.0265(8) 0.0283(9) 0.0108(6) 0.0112(7) 0.0069(7)
C11 0.0117(6) 0.0183(7) 0.0130(6) -0.0030(5) 0.0032(5) -0.0046(5)
C12 0.0139(7) 0.0327(9) 0.0231(8) -0.0090(6) 0.0067(6) -0.0090(7)
C13 0.0216(7) 0.0217(8) 0.0221(8) -0.0034(6) 0.0083(6) -0.0100(6)
C14 0.0206(7) 0.0238(8) 0.0149(7) -0.0011(6) 0.0009(6) -0.0001(6)
C15 0.0108(6) 0.0174(7) 0.0123(6) -0.0016(5) 0.0027(5) -0.0021(5)
C16 0.0204(7) 0.0238(8) 0.0142(7) 0.0027(6) 0.0023(6) 0.0032(6)
C17 0.0179(7) 0.0223(8) 0.0220(8) -0.0036(6) 0.0031(6) -0.0082(6)
C18 0.0116(6) 0.0287(8) 0.0220(8) -0.0042(6) 0.0068(6) -0.0050(6)
C19 0.0144(6) 0.0196(7) 0.0130(6) -0.0008(5) 0.0050(5) 0.0023(5)
C20 0.0252(8) 0.0195(7) 0.0226(8) -0.0034(6) 0.0099(6) 0.0056(6)
C21 0.0269(8) 0.0273(8) 0.0145(7) -0.0009(6) 0.0113(6) 0.0022(6)
C22 0.0166(7) 0.0300(9) 0.0188(7) 0.0008(6) 0.0009(6) 0.0055(6)
C23 0.0147(7) 0.0295(9) 0.0251(8) 0.0016(6) 0.0060(6) -0.0137(7)
C24 0.0102(6) 0.0181(7) 0.0193(7) -0.0001(5) 0.0048(5) -0.0053(5)
C25 0.0148(6) 0.0200(7) 0.0199(7) -0.0025(5) 0.0080(5) -0.0034(6)
C26 0.0177(7) 0.0148(7) 0.0281(8) 0.0001(5) 0.0092(6) -0.0055(6)
C27 0.0171(7) 0.0281(8) 0.0249(8) -0.0015(6) 0.0112(6) -0.0091(7)
C28 0.0238(8) 0.0311(9) 0.0232(8) -0.0016(7) 0.0122(7) 0.0020(7)
C29 0.0184(7) 0.0190(7) 0.0250(8) 0.0026(6) 0.0072(6) 0.0015(6)
Ni1 0.00896(8) 0.01107(8) 0.01179(8) -0.00112(6) 0.00573(6) -0.00216(6)
O1 0.0112(4) 0.0109(5) 0.0184(5) -0.0013(3) 0.0078(4) -0.0024(4)
O2 0.0132(4) 0.0114(5) 0.0199(5) -0.0021(4) 0.0097(4) -0.0022(4)
P1 0.00904(14) 0.01119(15) 0.01162(15) -0.00114(12) 0.00454(12) -0.00236(12)
P2 0.00901(14) 0.01226(16) 0.01069(15) -0.00132(12) 0.00420(12) -0.00037(12)
S1 0.01572(16) 0.01840(18) 0.02439(19) -0.00324(13) 0.01290(14) -0.00866(14)

loop_
_atom_type_symbol
_atom_type_description
_atom_type_scat_dispersion_real
_atom_type_scat_dispersion_imag
_atom_type_scat_source
C C 0.0033 0.0016 'International Tables Vol C Tables 4.2.6.8 and 6.1.1.4'
H H 0.0000 0.0000 'International Tables Vol C Tables 4.2.6.8 and 6.1.1.4'
O O 0.0106 0.0060 'International Tables Vol C Tables 4.2.6.8 and 6.1.1.4'
P P 0.1023 0.0942 'International Tables Vol C Tables 4.2.6.8 and 6.1.1.4'
S S 0.1246 0.1234 'International Tables Vol C Tables 4.2.6.8 and 6.1.1.4'
Ni Ni 0.3393 1.1124 'International Tables Vol C Tables 4.2.6.8 and 6.1.1.4'

loop_
_geom_angle_atom_site_label_1
_geom_angle_atom_site_label_2
_geom_angle_atom_site_label_3
_geom_angle
C2 C1 C6 114.60(12)
C2 C1 Ni1 122.59(10)
C6 C1 Ni1 122.77(10)
O2 C2 C3 118.20(12)
O2 C2 C1 117.54(12)
C3 C2 C1 124.26(12)
C2 C3 C4 117.78(13)
C5 C4 C3 121.18(13)
C6 C5 C4 117.91(13)
C5 C6 O1 118.79(12)
C5 C6 C1 124.28(13)
O1 C6 C1 116.93(12)
C9 C7 C10 109.73(13)
C9 C7 C8 108.43(13)
C10 C7 C8 108.69(13)
C9 C7 P1 112.02(10)
C10 C7 P1 112.82(11)
C8 C7 P1 104.91(10)
C14 C11 C13 110.17(13)
C14 C11 C12 107.88(13)
C13 C11 C12 108.75(13)
C14 C11 P1 104.79(10)
C13 C11 P1 112.88(10)
C12 C11 P1 112.21(10)
C18 C15 C16 109.00(12)
C18 C15 C17 108.05(12)
C16 C15 C17 108.85(13)
C18 C15 P2 114.35(10)
C16 C15 P2 105.18(10)
C17 C15 P2 111.27(10)
C21 C19 C20 110.81(13)
C21 C19 C22 108.37(13)
C20 C19 C22 108.28(13)
C21 C19 P2 111.26(11)
C20 C19 P2 113.26(11)
C22 C19 P2 104.52(10)
C24 C23 S1 111.11(11)
C29 C24 C25 118.65(14)
C29 C24 C23 120.46(15)
C25 C24 C23 120.89(15)
C26 C25 C24 120.32(15)
C27 C26 C25 120.48(15)
C26 C27 C28 119.40(15)
C29 C28 C27 120.11(16)
C28 C29 C24 121.04(15)
C1 Ni1 P1 81.52(4)
C1 Ni1 S1 168.62(4)
P1 Ni1 S1 90.504(15)
C1 Ni1 P2 81.77(4)
P1 Ni1 P2 163.143(16)
S1 Ni1 P2 106.353(15)
C6 O1 P1 112.17(8)
C2 O2 P2 113.32(9)
O1 P1 C7 99.66(6)
O1 P1 C11 99.10(6)
C7 P1 C11 114.64(7)
O1 P1 Ni1 106.39(4)
C7 P1 Ni1 114.35(5)
C11 P1 Ni1 118.86(5)
O2 P2 C19 99.34(6)
O2 P2 C15 97.70(6)
C19 P2 C15 112.52(7)
O2 P2 Ni1 104.71(4)
C19 P2 Ni1 114.93(5)
C15 P2 Ni1 122.46(5)
C23 S1 Ni1 111.56(5)

loop_
_geom_bond_atom_site_label_1
_geom_bond_atom_site_label_2
_geom_bond_distance
C1 C2 1.3937(19)
C1 C6 1.3995(18)
C1 Ni1 1.8989(13)
C2 O2 1.3841(16)
C2 C3 1.3904(19)
C3 C4 1.393(2)
C4 C5 1.392(2)
C5 C6 1.3851(19)
C6 O1 1.3876(16)
C7 C9 1.529(2)
C7 C10 1.537(2)
C7 C8 1.540(2)
C7 P1 1.8625(15)
C11 C14 1.534(2)
C11 C13 1.537(2)
C11 C12 1.539(2)
C11 P1 1.8672(14)
C15 C18 1.534(2)
C15 C16 1.535(2)
C15 C17 1.539(2)
C15 P2 1.8811(14)
C19 C21 1.529(2)
C19 C20 1.530(2)
C19 C22 1.542(2)
C19 P2 1.8585(15)
C23 C24 1.503(2)
C23 S1 1.8208(15)
C24 C29 1.388(2)
C24 C25 1.393(2)
C25 C26 1.390(2)
C26 C27 1.384(2)
C27 C28 1.387(2)
C28 C29 1.384(2)
Ni1 P1 2.1674(4)
Ni1 S1 2.2088(4)
Ni1 P2 2.2103(4)
O1 P1 1.6571(10)
O2 P2 1.6555(11)
